data_7104845
loop_
_publ_author_name
'Xu, Bubin'
'Peng, Zhonghua'
'Wei, Yongge'
'Powell, Douglas R.'

_publ_section_title
;
 Polyoxometalates covalently bonded with terpyridine ligands
;
_journal_coden_ASTM CHCOFS
_journal_issue 20
_journal_name_full
;
 Chemical Communications (Cambridge, United Kingdom)
;
_journal_page_first 2562
_journal_page_last 2563
_journal_paper_doi 10.1039/b307415c
_journal_year 2003
_chemical_formula_moiety '2(C16 H36 N1) 1+, (C25 H18 Mo6 N4 O18) 2-'
_chemical_formula_sum 'C57 H90 Mo6 N6 O18'
_chemical_formula_weight 1722.99
_space_group_IT_number 14
_symmetry_cell_setting monoclinic
_symmetry_space_group_name_Hall '-P 2ybc'
_symmetry_space_group_name_H-M 'P 1 21/c 1'
_atom_sites_solution_hydrogens geom
_atom_sites_solution_primary direct
_atom_sites_solution_secondary difmap
_audit_creation_method SHELXL-97
_cell_angle_alpha 90.00
_cell_angle_beta 103.635(2)
_cell_angle_gamma 90.00
_cell_formula_units_Z 4
_cell_length_a 12.2944(5)
_cell_length_b 26.6679(11)
_cell_length_c 20.8818(9)
_cell_measurement_reflns_used 9207
_cell_measurement_temperature 100(2)
_cell_measurement_theta_max 30.00
_cell_measurement_theta_min 2.30
_cell_volume 6653.5(5)
_computing_cell_refinement 'Bruker SMART'
_computing_data_collection 'Bruker SMART'
_computing_data_reduction 'Bruker SAINT'
_computing_molecular_graphics 'Bruker SHELXTL'
_computing_publication_material 'Bruker SHELXTL'
_computing_structure_refinement 'SHELXL-97 (Sheldrick, 1997)'
_computing_structure_solution 'SHELXS-97 (Sheldrick, 1990)'
_diffrn_ambient_temperature 100(2)
_diffrn_measured_fraction_theta_full 1.000
_diffrn_measured_fraction_theta_max 1.000
_diffrn_measurement_device_type 'CCD area detector'
_diffrn_measurement_method '\w scan frames'
_diffrn_radiation_monochromator graphite
_diffrn_radiation_source 'fine-focus sealed tube'
_diffrn_radiation_type MoK\a
_diffrn_radiation_wavelength 0.71073
_diffrn_reflns_av_R_equivalents 0.0232
_diffrn_reflns_av_sigmaI/netI 0.0271
_diffrn_reflns_limit_h_max 14
_diffrn_reflns_limit_h_min -15
_diffrn_reflns_limit_k_max 32
_diffrn_reflns_limit_k_min -32
_diffrn_reflns_limit_l_max 25
_diffrn_reflns_limit_l_min -25
_diffrn_reflns_number 41570
_diffrn_reflns_theta_full 26.00
_diffrn_reflns_theta_max 26.00
_diffrn_reflns_theta_min 1.87
_diffrn_standards_decay_% 0.02
_diffrn_standards_number 546
_exptl_absorpt_coefficient_mu 1.167
_exptl_absorpt_correction_T_max 0.8922
_exptl_absorpt_correction_T_min 0.5986
_exptl_absorpt_correction_type multi-scan
_exptl_absorpt_process_details 'SADABS, 2000'
_exptl_crystal_colour red
_exptl_crystal_density_diffrn 1.720
_exptl_crystal_density_meas 0
_exptl_crystal_density_method 'not measured'
_exptl_crystal_description prism
_exptl_crystal_F_000 3480
_exptl_crystal_size_max 0.49
_exptl_crystal_size_mid 0.18
_exptl_crystal_size_min 0.10
_refine_diff_density_max 1.394
_refine_diff_density_min -0.576
_refine_diff_density_rms 0.111
_refine_ls_extinction_method none
_refine_ls_goodness_of_fit_ref 1.037
_refine_ls_hydrogen_treatment mixed
_refine_ls_matrix_type full
_refine_ls_number_parameters 784
_refine_ls_number_reflns 13071
_refine_ls_number_restraints 0
_refine_ls_restrained_S_all 1.037
_refine_ls_R_factor_all 0.0427
_refine_ls_R_factor_gt 0.0367
_refine_ls_shift/su_max 0.002
_refine_ls_shift/su_mean 0.000
_refine_ls_structure_factor_coef Fsqd
_refine_ls_weighting_details 'calc w=1/[\s^2^(Fo^2^)+(0.0550P)^2^+10.6000P] where P=(Fo^2^+2Fc^2^)/3'
_refine_ls_weighting_scheme calc
_refine_ls_wR_factor_gt 0.0960
_refine_ls_wR_factor_ref 0.1004
_reflns_number_gt 11366
_reflns_number_total 13071
_reflns_threshold_expression >2sigma(I)
_cod_data_source_file b307415c.txt
_cod_data_source_block 02115
_cod_database_code 7104845

loop_
_symmetry_equiv_pos_as_xyz
'x, y, z'
'-x, y+1/2, -z+1/2'
'-x, -y, -z'
'x, -y-1/2, z-1/2'

loop_
_atom_site_label
_atom_site_type_symbol
_atom_site_fract_x
_atom_site_fract_y
_atom_site_fract_z
_atom_site_U_iso_or_equiv
_atom_site_adp_type
_atom_site_occupancy
_atom_site_symmetry_multiplicity
_atom_site_calc_flag
_atom_site_refinement_flags
_atom_site_disorder_assembly
_atom_site_disorder_group
Mo1 Mo -0.28541(2) 0.233439(10) 0.414221(13) 0.02212(8) Uani 1 1 d . . .
Mo2 Mo -0.21827(2) 0.163862(11) 0.301613(13) 0.02450(8) Uani 1 1 d . . .
Mo3 Mo -0.20586(3) 0.119121(11) 0.451332(14) 0.02554(8) Uani 1 1 d . . .
Mo4 Mo -0.46821(3) 0.153064(12) 0.438200(14) 0.02768(8) Uani 1 1 d . . .
Mo5 Mo -0.48060(2) 0.197301(11) 0.289541(14) 0.02558(8) Uani 1 1 d . . .
Mo6 Mo -0.40195(3) 0.080290(11) 0.324915(15) 0.02779(8) Uani 1 1 d . . .
O1 O -0.34255(18) 0.15946(8) 0.37114(10) 0.0218(5) Uani 1 1 d . . .
O2 O -0.1913(2) 0.22416(9) 0.35306(11) 0.0261(5) Uani 1 1 d . . .
O3 O -0.1946(2) 0.19040(9) 0.47617(11) 0.0261(5) Uani 1 1 d . . .
O4 O -0.4116(2) 0.21903(9) 0.45458(11) 0.0264(5) Uani 1 1 d . . .
O5 O -0.4061(2) 0.25153(9) 0.33445(11) 0.0270(5) Uani 1 1 d . . .
O6 O -0.1283(2) 0.13315(9) 0.38813(12) 0.0298(5) Uani 1 1 d . . .
O7 O -0.3422(2) 0.12472(9) 0.49045(11) 0.0301(5) Uani 1 1 d . . .
O8 O -0.5583(2) 0.18264(10) 0.35230(12) 0.0299(5) Uani 1 1 d . . .
O9 O -0.3457(2) 0.19055(9) 0.24866(10) 0.0275(5) Uani 1 1 d . . .
O10 O -0.2773(2) 0.09772(9) 0.28709(11) 0.0295(5) Uani 1 1 d . . .
O11 O -0.2819(2) 0.06496(9) 0.40447(12) 0.0319(6) Uani 1 1 d . . .
O12 O -0.4922(2) 0.09132(9) 0.38554(12) 0.0321(6) Uani 1 1 d . . .
O13 O -0.4898(2) 0.12458(9) 0.26572(12) 0.0300(5) Uani 1 1 d . . .
O14 O -0.1216(2) 0.16530(10) 0.25580(12) 0.0361(6) Uani 1 1 d . . .
O15 O -0.1100(2) 0.09138(10) 0.51336(12) 0.0361(6) Uani 1 1 d . . .
O16 O -0.5689(2) 0.14880(11) 0.48089(13) 0.0389(6) Uani 1 1 d . . .
O17 O -0.5769(2) 0.22204(10) 0.22596(12) 0.0357(6) Uani 1 1 d . . .
O18 O -0.4394(2) 0.02316(10) 0.29280(14) 0.0412(7) Uani 1 1 d . . .
N1 N -0.2451(2) 0.29311(11) 0.44550(13) 0.0263(6) Uani 1 1 d . . .
C1 C -0.2163(3) 0.34142(13) 0.46552(16) 0.0267(7) Uani 1 1 d . . .
C2 C -0.1628(3) 0.35065(13) 0.53208(16) 0.0283(7) Uani 1 1 d . . .
C3 C -0.1351(3) 0.39970(14) 0.55139(17) 0.0314(8) Uani 1 1 d . . .
H3 H -0.0997 0.4065 0.5961 0.038 Uiso 1 1 calc R . .
C4 C -0.1583(3) 0.43924(14) 0.50640(18) 0.0338(8) Uani 1 1 d . . .
C5 C -0.2112(3) 0.42904(14) 0.44029(18) 0.0355(9) Uani 1 1 d . . .
H5 H -0.2274 0.4559 0.4097 0.043 Uiso 1 1 calc R . .
C6 C -0.2400(3) 0.38093(13) 0.41891(16) 0.0304(8) Uani 1 1 d . . .
C7 C -0.2939(4) 0.36933(15) 0.34756(17) 0.0407(10) Uani 1 1 d . . .
H7A H -0.3059 0.4006 0.3222 0.061 Uiso 1 1 d R . .
H7B H -0.2449 0.3472 0.3296 0.061 Uiso 1 1 d R . .
H7C H -0.3660 0.3527 0.3447 0.061 Uiso 1 1 d R . .
C8 C -0.1373(3) 0.30809(14) 0.58037(17) 0.0342(8) Uani 1 1 d . . .
H8A H -0.1081 0.3214 0.6248 0.051 Uiso 1 1 d R . .
H8B H -0.2058 0.2890 0.5792 0.051 Uiso 1 1 d R . .
H8C H -0.0812 0.2860 0.5686 0.051 Uiso 1 1 d R . .
C9 C -0.1286(3) 0.48966(15) 0.52731(18) 0.0375(9) Uani 1 1 d . . .
C10 C -0.1038(3) 0.53143(15) 0.54529(18) 0.0374(9) Uani 1 1 d . . .
C11 C -0.0128(3) 0.64180(14) 0.65345(17) 0.0297(8) Uani 1 1 d . . .
C12 C -0.0361(3) 0.59227(14) 0.63415(18) 0.0359(9) Uani 1 1 d . . .
H12 H -0.0243 0.5660 0.6657 0.043 Uiso 1 1 calc R . .
C13 C -0.0773(3) 0.58211(14) 0.56722(18) 0.0343(8) Uani 1 1 d . . .
C14 C -0.0936(3) 0.62189(14) 0.52326(17) 0.0312(8) Uani 1 1 d . . .
H14 H -0.1198 0.6160 0.4773 0.037 Uiso 1 1 calc R . .
C15 C -0.0714(3) 0.67025(14) 0.54680(16) 0.0287(7) Uani 1 1 d . . .
N2 N -0.0298(2) 0.68057(11) 0.61081(13) 0.0275(6) Uani 1 1 d . . .
C16 C 0.0731(4) 0.62995(16) 0.83168(19) 0.0418(10) Uani 1 1 d . . .
H16 H 0.0709 0.6049 0.8637 0.050 Uiso 1 1 calc R . .
C17 C 0.1185(4) 0.67548(16) 0.85317(18) 0.0454(11) Uani 1 1 d . . .
H17 H 0.1470 0.6818 0.8988 0.054 Uiso 1 1 calc R . .
C18 C 0.1220(5) 0.71198(16) 0.80705(19) 0.0537(13) Uani 1 1 d . . .
H18 H 0.1546 0.7437 0.8203 0.064 Uiso 1 1 calc R . .
C19 C 0.0775(4) 0.70189(14) 0.74135(18) 0.0402(10) Uani 1 1 d . . .
H19 H 0.0772 0.7267 0.7087 0.048 Uiso 1 1 calc R . .
C20 C 0.0336(3) 0.65502(13) 0.72422(16) 0.0293(8) Uani 1 1 d . . .
N3 N 0.0317(3) 0.61860(12) 0.76813(15) 0.0398(8) Uani 1 1 d . . .
C21 C -0.1798(3) 0.74366(16) 0.39883(18) 0.0408(10) Uani 1 1 d . . .
H21 H -0.2276 0.7380 0.3566 0.049 Uiso 1 1 calc R . .
C22 C -0.1358(3) 0.79044(15) 0.4123(2) 0.0388(9) Uani 1 1 d . . .
H22 H -0.1517 0.8163 0.3801 0.047 Uiso 1 1 calc R . .
C23 C -0.0679(3) 0.79932(15) 0.4735(2) 0.0404(9) Uani 1 1 d . . .
H23 H -0.0357 0.8315 0.4844 0.048 Uiso 1 1 calc R . .
C24 C -0.0468(3) 0.76073(14) 0.51946(18) 0.0323(8) Uani 1 1 d . . .
H24 H -0.0018 0.7663 0.5625 0.039 Uiso 1 1 calc R . .
C25 C -0.0929(3) 0.71406(14) 0.50115(17) 0.0300(8) Uani 1 1 d . . .
N4 N -0.1601(3) 0.70500(12) 0.44127(15) 0.0369(7) Uani 1 1 d . . .
N5A N -0.4682(3) 0.85839(14) 0.94378(16) 0.0400(8) Uani 1 1 d . . .
C1A C -0.4008(4) 0.86365(17) 0.89172(19) 0.0425(10) Uani 1 1 d . . .
H1AA H -0.3465 0.8357 0.8976 0.051 Uiso 1 1 calc R . .
H1AB H -0.4527 0.8594 0.8480 0.051 Uiso 1 1 calc R . .
C2A C -0.3371(4) 0.91197(17) 0.8906(2) 0.0441(10) Uani 1 1 d . . .
H2AA H -0.2910 0.9195 0.9352 0.053 Uiso 1 1 calc R . .
H2AB H -0.3900 0.9401 0.8766 0.053 Uiso 1 1 calc R . .
C3A C -0.2622(4) 0.90569(18) 0.8423(2) 0.0497(11) Uani 1 1 d . . .
H3AA H -0.2074 0.8786 0.8581 0.060 Uiso 1 1 calc R . .
H3AB H -0.3088 0.8955 0.7988 0.060 Uiso 1 1 calc R . .
C4A C -0.2010(6) 0.9525(2) 0.8344(3) 0.0781(18) Uani 1 1 d . . .
H4AA H -0.1510 0.9462 0.8050 0.117 Uiso 1 1 d R . .
H4AB H -0.2549 0.9788 0.8154 0.117 Uiso 1 1 d R . .
H4AC H -0.1569 0.9634 0.8775 0.117 Uiso 1 1 d R . .
C5A C -0.3864(4) 0.84791(19) 1.00921(19) 0.0479(11) Uani 1 1 d . . .
H5AA H -0.3412 0.8182 1.0034 0.058 Uiso 1 1 calc R . .
H5AB H -0.3345 0.8768 1.0195 0.058 Uiso 1 1 calc R . .
C6A C -0.4350(5) 0.83856(19) 1.0684(2) 0.0557(13) Uani 1 1 d . . .
H6AA H -0.4852 0.8090 1.0604 0.067 Uiso 1 1 calc R . .
H6AB H -0.4790 0.8680 1.0764 0.067 Uiso 1 1 calc R . .
C7A C -0.3352(6) 0.8290(3) 1.1296(2) 0.093(2) Uani 1 1 d . . .
H7AA H -0.3032 0.7955 1.1247 0.111 Uiso 1 1 calc R . .
H7AB H -0.2762 0.8541 1.1291 0.111 Uiso 1 1 calc R . .
C8A C -0.3632(6) 0.8311(3) 1.1935(3) 0.094(2) Uani 1 1 d . . .
H8AA H -0.2993 0.8193 1.2276 0.140 Uiso 1 1 d R . .
H8AB H -0.3810 0.8657 1.2030 0.140 Uiso 1 1 d R . .
H8AC H -0.4281 0.8096 1.1928 0.140 Uiso 1 1 d R . .
C9A C -0.5490(4) 0.81480(18) 0.9244(2) 0.0489(11) Uani 1 1 d . . .
H9AA H -0.5935 0.8116 0.9579 0.059 Uiso 1 1 calc R . .
H9AB H -0.6015 0.8232 0.8820 0.059 Uiso 1 1 calc R . .
C10A C -0.4970(5) 0.76419(18) 0.9169(2) 0.0572(13) Uani 1 1 d . . .
H10A H -0.4404 0.7679 0.8904 0.069 Uiso 1 1 calc R . .
H10B H -0.4589 0.7511 0.9608 0.069 Uiso 1 1 calc R . .
C11A C -0.5860(6) 0.72800(18) 0.8836(2) 0.0748(19) Uani 1 1 d . . .
H11A H -0.6359 0.7448 0.8455 0.090 Uiso 1 1 calc R . .
H11B H -0.6318 0.7184 0.9148 0.090 Uiso 1 1 calc R . .
C12A C -0.5377(8) 0.6807(2) 0.8598(3) 0.109(3) Uani 1 1 d . . .
H12A H -0.5988 0.6589 0.8372 0.164 Uiso 1 1 d R . .
H12B H -0.4915 0.6900 0.8292 0.164 Uiso 1 1 d R . .
H12C H -0.4915 0.6630 0.8976 0.164 Uiso 1 1 d R . .
C13A C -0.5330(4) 0.90588(17) 0.9488(2) 0.0464(10) Uani 1 1 d . . .
H13B H -0.4789 0.9331 0.9654 0.056 Uiso 1 1 calc R . .
H13C H -0.5779 0.9005 0.9818 0.056 Uiso 1 1 calc R . .
C14A C -0.6112(4) 0.9233(2) 0.8847(3) 0.0613(14) Uani 1 1 d . . .
H14A H -0.6798 0.9025 0.8754 0.074 Uiso 1 1 calc R . .
H14B H -0.5739 0.9189 0.8479 0.074 Uiso 1 1 calc R . .
C15A C -0.6430(6) 0.9786(3) 0.8894(4) 0.098(2) Uani 1 1 d . . .
H15A H -0.7108 0.9857 0.8543 0.118 Uiso 1 1 calc R . .
H15B H -0.6623 0.9841 0.9323 0.118 Uiso 1 1 calc R . .
C16A C -0.5549(7) 1.0147(2) 0.8833(4) 0.098(2) Uani 1 1 d . . .
H16A H -0.5805 1.0489 0.8889 0.147 Uiso 1 1 d R . .
H16B H -0.4868 1.0077 0.9173 0.147 Uiso 1 1 d R . .
H16C H -0.5389 1.0114 0.8397 0.147 Uiso 1 1 d R . .
N2B N -0.8198(3) 0.44594(14) 0.91812(19) 0.0490(9) Uani 1 1 d . . .
C1B C -0.7028(4) 0.46153(16) 0.9157(2) 0.0456(10) Uani 1 1 d . . .
H1BA H -0.6948 0.4575 0.8699 0.055 Uiso 1 1 calc R . .
H1BB H -0.6491 0.4383 0.9437 0.055 Uiso 1 1 calc R . .
C2B C -0.6695(4) 0.51561(17) 0.9380(2) 0.0514(11) Uani 1 1 d . . .
H2BA H -0.7369 0.5372 0.9287 0.062 Uiso 1 1 calc R . .
H2BB H -0.6369 0.5161 0.9861 0.062 Uiso 1 1 calc R . .
C3B C -0.5845(4) 0.53611(17) 0.9019(2) 0.0515(11) Uani 1 1 d . . .
H3BA H -0.5514 0.5672 0.9241 0.062 Uiso 1 1 calc R . .
H3BB H -0.5233 0.5114 0.9053 0.062 Uiso 1 1 calc R . .
C4B C -0.6338(5) 0.5475(2) 0.8295(3) 0.0608(13) Uani 1 1 d . . .
H4BA H -0.5751 0.5607 0.8096 0.091 Uiso 1 1 d R . .
H4BB H -0.6646 0.5167 0.8067 0.091 Uiso 1 1 d R . .
H4BC H -0.6935 0.5724 0.8257 0.091 Uiso 1 1 d R . .
C5B C -0.8343(4) 0.38967(17) 0.9037(2) 0.0464(10) Uani 1 1 d . . .
H5BA H -0.7768 0.3716 0.9368 0.056 Uiso 1 1 calc R . .
H5BB H -0.9083 0.3795 0.9103 0.056 Uiso 1 1 calc R . .
C6B C -0.8264(4) 0.37234(18) 0.8364(2) 0.0512(11) Uani 1 1 d . . .
H6BA H -0.7519 0.3807 0.8291 0.061 Uiso 1 1 calc R . .
H6BB H -0.8840 0.3894 0.8022 0.061 Uiso 1 1 calc R . .
C7B C -0.8448(4) 0.31527(18) 0.8322(2) 0.0520(12) Uani 1 1 d . . .
H7BA H -0.7855 0.2986 0.8658 0.062 Uiso 1 1 calc R . .
H7BB H -0.9178 0.3073 0.8421 0.062 Uiso 1 1 calc R . .
C8B C -0.8431(4) 0.2949(2) 0.7648(3) 0.0608(14) Uani 1 1 d . . .
H8BA H -0.8539 0.2585 0.7643 0.091 Uiso 1 1 d R . .
H8BB H -0.9034 0.3105 0.7316 0.091 Uiso 1 1 d R . .
H8BC H -0.7709 0.3027 0.7549 0.091 Uiso 1 1 d R . .
C9B C -0.8410(4) 0.45560(19) 0.9846(2) 0.0520(12) Uani 1 1 d . . .
H9BA H -0.9172 0.4437 0.9846 0.062 Uiso 1 1 calc R . .
H9BB H -0.8394 0.4923 0.9922 0.062 Uiso 1 1 calc R . .
C10B C -0.7581(4) 0.43080(19) 1.0416(2) 0.0538(12) Uani 1 1 d . . .
H10C H -0.7535 0.3945 1.0328 0.065 Uiso 1 1 calc R . .
H10D H -0.6828 0.4455 1.0457 0.065 Uiso 1 1 calc R . .
C11B C -0.7944(5) 0.4383(2) 1.1055(3) 0.0635(14) Uani 1 1 d . . .
H11C H -0.8005 0.4747 1.1136 0.076 Uiso 1 1 calc R . .
H11D H -0.8693 0.4232 1.1013 0.076 Uiso 1 1 calc R . .
C12B C -0.7145(5) 0.4154(2) 1.1627(3) 0.0704(16) Uani 1 1 d . . .
H12D H -0.7440 0.4188 1.2022 0.106 Uiso 1 1 d R . .
H12E H -0.7047 0.3798 1.1539 0.106 Uiso 1 1 d R . .
H12F H -0.6422 0.4326 1.1697 0.106 Uiso 1 1 d R . .
C13B C -0.8982(4) 0.47814(19) 0.8646(3) 0.0603(13) Uani 1 1 d . . .
H13D H -0.8895 0.5137 0.8783 0.072 Uiso 1 1 calc R . .
H13E H -0.8732 0.4749 0.8230 0.072 Uiso 1 1 calc R . .
C14B C -1.0150(5) 0.4654(2) 0.8516(3) 0.0626(13) Uani 1 1 d . . .
H14C H -1.0447 0.4749 0.8900 0.075 Uiso 1 1 calc R . .
H14D H -1.0236 0.4287 0.8455 0.075 Uiso 1 1 calc R . .
C15B C -1.0843(4) 0.49251(18) 0.7889(2) 0.0535(12) Uani 1 1 d . . .
H15C H -1.1647 0.4912 0.7891 0.064 Uiso 1 1 calc R . .
H15D H -1.0618 0.5282 0.7903 0.064 Uiso 1 1 calc R . .
C16B C -1.0682(6) 0.4695(2) 0.7268(3) 0.0792(17) Uani 1 1 d . . .
H16D H -1.1163 0.4865 0.6889 0.119 Uiso 1 1 d R . .
H16E H -0.9897 0.4731 0.7248 0.119 Uiso 1 1 d R . .
H16F H -1.0878 0.4339 0.7259 0.119 Uiso 1 1 d R . .

loop_
_atom_site_aniso_label
_atom_site_aniso_U_11
_atom_site_aniso_U_22
_atom_site_aniso_U_33
_atom_site_aniso_U_23
_atom_site_aniso_U_13
_atom_site_aniso_U_12
Mo1 0.02857(16) 0.01919(15) 0.01749(14) -0.00124(10) 0.00319(11) -0.00195(11)
Mo2 0.02838(16) 0.02771(16) 0.01845(14) -0.00108(11) 0.00763(11) -0.00159(12)
Mo3 0.03400(17) 0.02195(16) 0.01976(14) 0.00205(11) 0.00447(12) 0.00149(12)
Mo4 0.03311(17) 0.02773(17) 0.02537(15) -0.00111(12) 0.01322(13) -0.00432(12)
Mo5 0.02649(16) 0.02780(17) 0.02018(14) -0.00176(11) 0.00095(11) -0.00108(12)
Mo6 0.03438(17) 0.02199(16) 0.02710(16) -0.00489(11) 0.00744(13) -0.00467(12)
O1 0.0260(12) 0.0216(12) 0.0181(11) -0.0016(9) 0.0059(9) -0.0017(9)
O2 0.0303(13) 0.0271(13) 0.0212(11) 0.0008(9) 0.0070(10) -0.0059(10)
O3 0.0318(13) 0.0243(12) 0.0197(11) 0.0013(9) 0.0008(9) -0.0021(10)
O4 0.0325(13) 0.0262(13) 0.0224(11) -0.0030(9) 0.0102(10) -0.0020(10)
O5 0.0314(13) 0.0242(12) 0.0227(11) 0.0015(9) 0.0012(10) 0.0000(10)
O6 0.0299(13) 0.0329(14) 0.0266(12) 0.0000(10) 0.0068(10) 0.0055(11)
O7 0.0459(15) 0.0244(13) 0.0223(11) 0.0033(10) 0.0124(11) -0.0033(11)
O8 0.0263(12) 0.0342(14) 0.0295(12) -0.0041(11) 0.0073(10) -0.0024(10)
O9 0.0352(13) 0.0312(13) 0.0156(10) 0.0005(9) 0.0049(10) -0.0024(10)
O10 0.0340(13) 0.0302(13) 0.0256(12) -0.0065(10) 0.0095(10) 0.0004(10)
O11 0.0435(15) 0.0233(13) 0.0293(12) 0.0008(10) 0.0091(11) 0.0012(11)
O12 0.0391(14) 0.0268(13) 0.0335(13) -0.0024(11) 0.0145(11) -0.0094(11)
O13 0.0302(13) 0.0304(14) 0.0270(12) -0.0069(10) 0.0017(10) -0.0047(10)
O14 0.0387(15) 0.0439(16) 0.0296(13) -0.0022(11) 0.0158(11) -0.0041(12)
O15 0.0466(16) 0.0283(14) 0.0301(13) 0.0058(11) 0.0025(12) 0.0066(12)
O16 0.0441(16) 0.0403(16) 0.0387(15) -0.0028(12) 0.0226(13) -0.0056(12)
O17 0.0356(14) 0.0395(15) 0.0267(13) -0.0004(11) -0.0036(11) 0.0016(12)
O18 0.0531(17) 0.0267(14) 0.0450(16) -0.0096(12) 0.0136(13) -0.0079(12)
N1 0.0329(15) 0.0248(15) 0.0191(13) -0.0006(11) 0.0022(11) -0.0007(12)
C1 0.0315(18) 0.0238(18) 0.0241(16) -0.0055(13) 0.0049(14) -0.0051(14)
C2 0.0310(18) 0.0290(19) 0.0232(16) -0.0013(14) 0.0030(14) -0.0023(14)
C3 0.038(2) 0.0306(19) 0.0238(17) -0.0061(14) 0.0032(15) -0.0070(15)
C4 0.042(2) 0.029(2) 0.0292(18) -0.0036(15) 0.0055(16) -0.0097(16)
C5 0.050(2) 0.0258(19) 0.0288(18) 0.0042(15) 0.0052(17) -0.0080(16)
C6 0.042(2) 0.0263(18) 0.0219(16) -0.0001(14) 0.0047(15) -0.0077(15)
C7 0.061(3) 0.032(2) 0.0232(18) 0.0012(15) -0.0010(17) -0.0128(19)
C8 0.043(2) 0.033(2) 0.0238(17) -0.0003(15) 0.0025(15) -0.0004(17)
C9 0.050(2) 0.031(2) 0.0308(19) -0.0020(16) 0.0068(17) -0.0105(18)
C10 0.047(2) 0.034(2) 0.0303(19) -0.0020(16) 0.0063(17) -0.0116(18)
C11 0.038(2) 0.0276(19) 0.0244(17) -0.0024(14) 0.0086(15) -0.0091(15)
C12 0.048(2) 0.029(2) 0.0296(18) -0.0005(15) 0.0079(17) -0.0134(17)
C13 0.039(2) 0.029(2) 0.0338(19) -0.0063(15) 0.0070(16) -0.0113(16)
C14 0.0336(19) 0.033(2) 0.0248(17) -0.0033(15) 0.0032(14) -0.0106(15)
C15 0.0293(18) 0.0319(19) 0.0243(16) -0.0011(14) 0.0054(14) -0.0090(15)
N2 0.0340(16) 0.0263(15) 0.0226(14) -0.0006(12) 0.0072(12) -0.0066(12)
C16 0.060(3) 0.038(2) 0.0265(19) 0.0075(16) 0.0086(18) -0.0003(19)
C17 0.077(3) 0.036(2) 0.0211(18) -0.0006(16) 0.0082(19) 0.002(2)
C18 0.101(4) 0.029(2) 0.027(2) -0.0049(16) 0.006(2) -0.012(2)
C19 0.072(3) 0.027(2) 0.0214(17) -0.0003(15) 0.0101(18) -0.0075(19)
C20 0.039(2) 0.0287(19) 0.0225(16) -0.0004(14) 0.0115(15) -0.0054(15)
N3 0.058(2) 0.0321(18) 0.0277(16) 0.0030(13) 0.0077(15) -0.0102(16)
C21 0.045(2) 0.047(2) 0.0246(18) 0.0030(17) -0.0034(16) -0.0082(19)
C22 0.040(2) 0.034(2) 0.037(2) 0.0090(17) -0.0016(17) -0.0020(17)
C23 0.040(2) 0.031(2) 0.045(2) 0.0034(17) -0.0021(18) -0.0074(17)
C24 0.0337(19) 0.032(2) 0.0271(17) -0.0004(15) -0.0016(15) -0.0036(15)
C25 0.0297(18) 0.035(2) 0.0245(17) -0.0003(15) 0.0040(14) -0.0048(15)
N4 0.0433(19) 0.0372(18) 0.0269(15) -0.0014(13) 0.0016(14) -0.0101(15)
N5A 0.0394(18) 0.048(2) 0.0316(16) -0.0093(15) 0.0058(14) 0.0028(15)
C1A 0.049(2) 0.048(3) 0.0298(19) -0.0008(18) 0.0078(18) 0.010(2)
C2A 0.049(2) 0.044(2) 0.037(2) 0.0022(18) 0.0056(18) 0.014(2)
C3A 0.055(3) 0.056(3) 0.037(2) 0.002(2) 0.009(2) 0.005(2)
C4A 0.107(5) 0.069(4) 0.071(4) -0.017(3) 0.047(4) -0.016(3)
C5A 0.053(3) 0.059(3) 0.030(2) -0.0046(19) 0.0061(19) -0.003(2)
C6A 0.083(4) 0.053(3) 0.033(2) -0.009(2) 0.016(2) -0.019(3)
C7A 0.110(5) 0.136(6) 0.031(3) -0.003(3) 0.013(3) -0.011(5)
C8A 0.119(6) 0.099(5) 0.059(4) -0.003(3) 0.015(4) -0.034(4)
C9A 0.055(3) 0.054(3) 0.036(2) -0.011(2) 0.008(2) -0.008(2)
C10A 0.093(4) 0.045(3) 0.043(2) -0.001(2) 0.034(3) 0.000(3)
C11A 0.151(6) 0.041(3) 0.029(2) 0.000(2) 0.015(3) -0.020(3)
C12A 0.242(10) 0.041(3) 0.053(3) -0.004(3) 0.051(5) -0.014(5)
C13A 0.042(2) 0.051(3) 0.049(2) -0.018(2) 0.0141(19) 0.001(2)
C14A 0.039(3) 0.061(3) 0.078(4) -0.007(3) 0.003(2) 0.010(2)
C15A 0.070(4) 0.073(4) 0.148(7) -0.018(4) 0.020(4) 0.026(4)
C16A 0.129(6) 0.053(4) 0.110(5) -0.017(4) 0.023(5) 0.020(4)
N2B 0.045(2) 0.042(2) 0.060(2) -0.0137(18) 0.0119(18) 0.0102(16)
C1B 0.054(3) 0.037(2) 0.048(2) -0.0062(19) 0.018(2) 0.0054(19)
C2B 0.069(3) 0.037(2) 0.050(3) -0.011(2) 0.018(2) 0.006(2)
C3B 0.072(3) 0.033(2) 0.053(3) -0.012(2) 0.022(2) 0.000(2)
C4B 0.074(3) 0.051(3) 0.062(3) -0.002(2) 0.024(3) 0.014(3)
C5B 0.042(2) 0.042(2) 0.053(3) -0.010(2) 0.007(2) 0.0077(19)
C6B 0.040(2) 0.051(3) 0.066(3) -0.016(2) 0.020(2) 0.001(2)
C7B 0.039(2) 0.055(3) 0.061(3) -0.021(2) 0.008(2) -0.001(2)
C8B 0.041(3) 0.069(3) 0.075(3) -0.035(3) 0.020(2) -0.011(2)
C9B 0.042(2) 0.056(3) 0.063(3) -0.015(2) 0.022(2) -0.002(2)
C10B 0.059(3) 0.054(3) 0.056(3) -0.013(2) 0.029(2) -0.012(2)
C11B 0.086(4) 0.052(3) 0.059(3) -0.004(2) 0.030(3) -0.013(3)
C12B 0.093(4) 0.053(3) 0.065(3) -0.010(3) 0.017(3) -0.019(3)
C13B 0.068(3) 0.045(3) 0.068(3) -0.004(2) 0.014(3) 0.009(2)
C14B 0.076(4) 0.057(3) 0.056(3) 0.000(2) 0.017(3) -0.010(3)
C15B 0.054(3) 0.044(3) 0.066(3) 0.002(2) 0.021(2) -0.009(2)
C16B 0.103(5) 0.073(4) 0.065(4) 0.007(3) 0.026(3) -0.008(3)

loop_
_atom_type_symbol
_atom_type_description
_atom_type_scat_dispersion_real
_atom_type_scat_dispersion_imag
_atom_type_scat_source
C C 0.0033 0.0016 'International Tables Vol C Tables 4.2.6.8 and 6.1.1.4'
H H 0.0000 0.0000 'International Tables Vol C Tables 4.2.6.8 and 6.1.1.4'
N N 0.0061 0.0033 'International Tables Vol C Tables 4.2.6.8 and 6.1.1.4'
O O 0.0106 0.0060 'International Tables Vol C Tables 4.2.6.8 and 6.1.1.4'
Mo Mo -1.6832 0.6857 'International Tables Vol C Tables 4.2.6.8 and 6.1.1.4'

loop_
_geom_angle_atom_site_label_1
_geom_angle_atom_site_label_2
_geom_angle_atom_site_label_3
_geom_angle
_geom_angle_site_symmetry_1
_geom_angle_site_symmetry_3
_geom_angle_publ_flag
N1 Mo1 O3 103.18(11) . . ?
N1 Mo1 O2 101.68(12) . . ?
O3 Mo1 O2 91.46(10) . . ?
N1 Mo1 O4 101.56(12) . . ?
O3 Mo1 O4 89.22(10) . . ?
O2 Mo1 O4 155.95(10) . . ?
N1 Mo1 O5 100.37(11) . . ?
O3 Mo1 O5 156.38(10) . . ?
O2 Mo1 O5 85.58(10) . . ?
O4 Mo1 O5 84.24(10) . . ?
N1 Mo1 O1 177.40(11) . . ?
O3 Mo1 O1 79.41(9) . . ?
O2 Mo1 O1 78.42(9) . . ?
O4 Mo1 O1 78.08(9) . . ?
O5 Mo1 O1 77.04(9) . . ?
O14 Mo2 O9 105.32(12) . . ?
O14 Mo2 O10 102.89(12) . . ?
O9 Mo2 O10 91.37(11) . . ?
O14 Mo2 O2 104.22(11) . . ?
O9 Mo2 O2 91.31(10) . . ?
O10 Mo2 O2 150.99(10) . . ?
O14 Mo2 O6 101.63(11) . . ?
O9 Mo2 O6 153.05(10) . . ?
O10 Mo2 O6 82.92(10) . . ?
O2 Mo2 O6 81.69(10) . . ?
O14 Mo2 O1 175.97(11) . . ?
O9 Mo2 O1 78.71(9) . . ?
O10 Mo2 O1 76.87(9) . . ?
O2 Mo2 O1 75.37(9) . . ?
O6 Mo2 O1 74.34(9) . . ?
O15 Mo3 O6 104.56(12) . . ?
O15 Mo3 O11 103.53(12) . . ?
O6 Mo3 O11 93.53(11) . . ?
O15 Mo3 O3 103.09(11) . . ?
O6 Mo3 O3 88.65(11) . . ?
O11 Mo3 O3 151.80(10) . . ?
O15 Mo3 O7 102.38(12) . . ?
O6 Mo3 O7 152.63(10) . . ?
O11 Mo3 O7 84.79(11) . . ?
O3 Mo3 O7 80.60(10) . . ?
O15 Mo3 O1 176.41(11) . . ?
O6 Mo3 O1 78.42(9) . . ?
O11 Mo3 O1 78.11(9) . . ?
O3 Mo3 O1 74.81(8) . . ?
O7 Mo3 O1 74.49(8) . . ?
O16 Mo4 O7 106.21(12) . . ?
O16 Mo4 O4 104.52(12) . . ?
O7 Mo4 O4 93.01(11) . . ?
O16 Mo4 O12 101.95(12) . . ?
O7 Mo4 O12 88.95(11) . . ?
O4 Mo4 O12 151.75(10) . . ?
O16 Mo4 O8 100.21(12) . . ?
O7 Mo4 O8 153.25(10) . . ?
O4 Mo4 O8 84.23(10) . . ?
O12 Mo4 O8 81.52(11) . . ?
O16 Mo4 O1 174.92(11) . . ?
O7 Mo4 O1 78.48(9) . . ?
O4 Mo4 O1 76.84(9) . . ?
O12 Mo4 O1 75.96(9) . . ?
O8 Mo4 O1 74.97(9) . . ?
O17 Mo5 O8 104.94(12) . . ?
O17 Mo5 O5 105.38(12) . . ?
O8 Mo5 O5 94.80(11) . . ?
O17 Mo5 O13 101.24(11) . . ?
O8 Mo5 O13 87.85(11) . . ?
O5 Mo5 O13 151.54(10) . . ?
O17 Mo5 O9 101.15(11) . . ?
O8 Mo5 O9 152.72(10) . . ?
O5 Mo5 O9 85.79(10) . . ?
O13 Mo5 O9 79.31(10) . . ?
O17 Mo5 O1 175.47(11) . . ?
O8 Mo5 O1 78.33(9) . . ?
O5 Mo5 O1 77.24(9) . . ?
O13 Mo5 O1 75.57(9) . . ?
O9 Mo5 O1 75.21(8) . . ?
O18 Mo6 O13 104.37(13) . . ?
O18 Mo6 O12 104.98(12) . . ?
O13 Mo6 O12 90.33(11) . . ?
O18 Mo6 O10 102.88(12) . . ?
O13 Mo6 O10 88.17(11) . . ?
O12 Mo6 O10 151.58(10) . . ?
O18 Mo6 O11 103.08(13) . . ?
O13 Mo6 O11 152.45(10) . . ?
O12 Mo6 O11 84.82(11) . . ?
O10 Mo6 O11 83.53(10) . . ?
O18 Mo6 O1 177.92(12) . . ?
O13 Mo6 O1 77.25(9) . . ?
O12 Mo6 O1 76.20(9) . . ?
O10 Mo6 O1 75.79(9) . . ?
O11 Mo6 O1 75.25(9) . . ?
Mo1 O1 Mo4 90.74(8) . . ?
Mo1 O1 Mo5 91.03(8) . . ?
Mo4 O1 Mo5 89.96(8) . . ?
Mo1 O1 Mo3 90.77(7) . . ?
Mo4 O1 Mo3 90.13(7) . . ?
Mo5 O1 Mo3 178.20(11) . . ?
Mo1 O1 Mo2 90.94(8) . . ?
Mo4 O1 Mo2 178.29(11) . . ?
Mo5 O1 Mo2 89.67(7) . . ?
Mo3 O1 Mo2 90.19(8) . . ?
Mo1 O1 Mo6 179.47(11) . . ?
Mo4 O1 Mo6 89.72(7) . . ?
Mo5 O1 Mo6 89.23(7) . . ?
Mo3 O1 Mo6 88.98(7) . . ?
Mo2 O1 Mo6 88.60(7) . . ?
Mo2 O2 Mo1 115.22(11) . . ?
Mo1 O3 Mo3 114.45(11) . . ?
Mo4 O4 Mo1 113.38(11) . . ?
Mo5 O5 Mo1 114.45(12) . . ?
Mo3 O6 Mo2 116.68(12) . . ?
Mo4 O7 Mo3 116.84(11) . . ?
Mo5 O8 Mo4 116.48(12) . . ?
Mo2 O9 Mo5 116.36(11) . . ?
Mo2 O10 Mo6 117.74(12) . . ?
Mo3 O11 Mo6 117.41(13) . . ?
Mo6 O12 Mo4 118.08(12) . . ?
Mo6 O13 Mo5 117.43(12) . . ?
C1 N1 Mo1 175.8(2) . . ?
N1 C1 C2 119.3(3) . . ?
N1 C1 C6 119.4(3) . . ?
C2 C1 C6 121.3(3) . . ?
C3 C2 C1 118.4(3) . . ?
C3 C2 C8 121.3(3) . . ?
C1 C2 C8 120.3(3) . . ?
C2 C3 C4 121.3(3) . . ?
C2 C3 H3 119.4 . . ?
C4 C3 H3 119.4 . . ?
C3 C4 C5 119.2(3) . . ?
C3 C4 C9 120.4(3) . . ?
C5 C4 C9 120.4(3) . . ?
C6 C5 C4 121.5(3) . . ?
C6 C5 H5 119.3 . . ?
C4 C5 H5 119.3 . . ?
C5 C6 C1 118.3(3) . . ?
C5 C6 C7 122.0(3) . . ?
C1 C6 C7 119.7(3) . . ?
C6 C7 H7A 109.4 . . ?
C6 C7 H7B 109.5 . . ?
H7A C7 H7B 109.5 . . ?
C6 C7 H7C 109.5 . . ?
H7A C7 H7C 109.5 . . ?
H7B C7 H7C 109.5 . . ?
C2 C8 H8A 109.5 . . ?
C2 C8 H8B 109.4 . . ?
H8A C8 H8B 109.5 . . ?
C2 C8 H8C 109.5 . . ?
H8A C8 H8C 109.5 . . ?
H8B C8 H8C 109.5 . . ?
C10 C9 C4 179.4(4) . . ?
C9 C10 C13 178.3(5) . . ?
N2 C11 C12 123.2(3) . . ?
N2 C11 C20 115.8(3) . . ?
C12 C11 C20 121.0(3) . . ?
C11 C12 C13 118.4(3) . . ?
C11 C12 H12 120.8 . . ?
C13 C12 H12 120.8 . . ?
C14 C13 C12 118.4(3) . . ?
C14 C13 C10 121.4(3) . . ?
C12 C13 C10 120.1(4) . . ?
C15 C14 C13 119.5(3) . . ?
C15 C14 H14 120.3 . . ?
C13 C14 H14 120.3 . . ?
N2 C15 C14 122.8(3) . . ?
N2 C15 C25 116.4(3) . . ?
C14 C15 C25 120.8(3) . . ?
C15 N2 C11 117.6(3) . . ?
N3 C16 C17 123.8(4) . . ?
N3 C16 H16 118.1 . . ?
C17 C16 H16 118.1 . . ?
C16 C17 C18 118.4(4) . . ?
C16 C17 H17 120.8 . . ?
C18 C17 H17 120.8 . . ?
C17 C18 C19 119.2(4) . . ?
C17 C18 H18 120.4 . . ?
C19 C18 H18 120.4 . . ?
C20 C19 C18 118.4(4) . . ?
C20 C19 H19 120.8 . . ?
C18 C19 H19 120.8 . . ?
N3 C20 C19 123.4(3) . . ?
N3 C20 C11 116.2(3) . . ?
C19 C20 C11 120.4(3) . . ?
C16 N3 C20 116.8(3) . . ?
N4 C21 C22 124.5(3) . . ?
N4 C21 H21 117.8 . . ?
C22 C21 H21 117.8 . . ?
C21 C22 C23 118.3(4) . . ?
C21 C22 H22 120.8 . . ?
C23 C22 H22 120.8 . . ?
C22 C23 C24 119.3(4) . . ?
C22 C23 H23 120.4 . . ?
C24 C23 H23 120.4 . . ?
C25 C24 C23 118.6(3) . . ?
C25 C24 H24 120.7 . . ?
C23 C24 H24 120.7 . . ?
N4 C25 C24 122.6(3) . . ?
N4 C25 C15 115.4(3) . . ?
C24 C25 C15 121.9(3) . . ?
C21 N4 C25 116.7(3) . . ?
C13A N5A C5A 109.9(3) . . ?
C13A N5A C9A 109.7(3) . . ?
C5A N5A C9A 110.6(3) . . ?
C13A N5A C1A 110.9(3) . . ?
C5A N5A C1A 107.6(3) . . ?
C9A N5A C1A 108.1(3) . . ?
C2A C1A N5A 117.5(3) . . ?
C2A C1A H1AA 107.9 . . ?
N5A C1A H1AA 107.9 . . ?
C2A C1A H1AB 107.9 . . ?
N5A C1A H1AB 107.9 . . ?
H1AA C1A H1AB 107.2 . . ?
C1A C2A C3A 108.2(4) . . ?
C1A C2A H2AA 110.1 . . ?
C3A C2A H2AA 110.1 . . ?
C1A C2A H2AB 110.1 . . ?
C3A C2A H2AB 110.1 . . ?
H2AA C2A H2AB 108.4 . . ?
C4A C3A C2A 112.4(4) . . ?
C4A C3A H3AA 109.1 . . ?
C2A C3A H3AA 109.1 . . ?
C4A C3A H3AB 109.1 . . ?
C2A C3A H3AB 109.1 . . ?
H3AA C3A H3AB 107.9 . . ?
C3A C4A H4AA 109.5 . . ?
C3A C4A H4AB 109.5 . . ?
H4AA C4A H4AB 109.5 . . ?
C3A C4A H4AC 109.4 . . ?
H4AA C4A H4AC 109.5 . . ?
H4AB C4A H4AC 109.5 . . ?
C6A C5A N5A 117.3(4) . . ?
C6A C5A H5AA 108.0 . . ?
N5A C5A H5AA 108.0 . . ?
C6A C5A H5AB 108.0 . . ?
N5A C5A H5AB 108.0 . . ?
H5AA C5A H5AB 107.2 . . ?
C5A C6A C7A 107.9(5) . . ?
C5A C6A H6AA 110.1 . . ?
C7A C6A H6AA 110.1 . . ?
C5A C6A H6AB 110.1 . . ?
C7A C6A H6AB 110.1 . . ?
H6AA C6A H6AB 108.4 . . ?
C8A C7A C6A 115.6(6) . . ?
C8A C7A H7AA 108.4 . . ?
C6A C7A H7AA 108.4 . . ?
C8A C7A H7AB 108.4 . . ?
C6A C7A H7AB 108.4 . . ?
H7AA C7A H7AB 107.4 . . ?
C7A C8A H8AA 109.5 . . ?
C7A C8A H8AB 109.6 . . ?
H8AA C8A H8AB 109.5 . . ?
C7A C8A H8AC 109.3 . . ?
H8AA C8A H8AC 109.5 . . ?
H8AB C8A H8AC 109.5 . . ?
C10A C9A N5A 116.3(4) . . ?
C10A C9A H9AA 108.2 . . ?
N5A C9A H9AA 108.2 . . ?
C10A C9A H9AB 108.2 . . ?
N5A C9A H9AB 108.2 . . ?
H9AA C9A H9AB 107.4 . . ?
C11A C10A C9A 109.9(5) . . ?
C11A C10A H10A 109.7 . . ?
C9A C10A H10A 109.7 . . ?
C11A C10A H10B 109.7 . . ?
C9A C10A H10B 109.7 . . ?
H10A C10A H10B 108.2 . . ?
C10A C11A C12A 112.6(6) . . ?
C10A C11A H11A 109.1 . . ?
C12A C11A H11A 109.1 . . ?
C10A C11A H11B 109.1 . . ?
C12A C11A H11B 109.1 . . ?
H11A C11A H11B 107.8 . . ?
C11A C12A H12A 109.6 . . ?
C11A C12A H12B 109.5 . . ?
H12A C12A H12B 109.5 . . ?
C11A C12A H12C 109.4 . . ?
H12A C12A H12C 109.5 . . ?
H12B C12A H12C 109.5 . . ?
N5A C13A C14A 115.3(3) . . ?
N5A C13A H13B 108.4 . . ?
C14A C13A H13B 108.4 . . ?
N5A C13A H13C 108.4 . . ?
C14A C13A H13C 108.4 . . ?
H13B C13A H13C 107.5 . . ?
C13A C14A C15A 110.7(5) . . ?
C13A C14A H14A 109.5 . . ?
C15A C14A H14A 109.5 . . ?
C13A C14A H14B 109.5 . . ?
C15A C14A H14B 109.5 . . ?
H14A C14A H14B 108.1 . . ?
C16A C15A C14A 114.7(5) . . ?
C16A C15A H15A 108.6 . . ?
C14A C15A H15A 108.6 . . ?
C16A C15A H15B 108.6 . . ?
C14A C15A H15B 108.6 . . ?
H15A C15A H15B 107.6 . . ?
C15A C16A H16A 109.5 . . ?
C15A C16A H16B 109.4 . . ?
H16A C16A H16B 109.5 . . ?
C15A C16A H16C 109.6 . . ?
H16A C16A H16C 109.5 . . ?
H16B C16A H16C 109.5 . . ?
C9B N2B C1B 111.1(3) . . ?
C9B N2B C5B 108.3(4) . . ?
C1B N2B C5B 109.3(3) . . ?
C9B N2B C13B 111.1(4) . . ?
C1B N2B C13B 105.0(4) . . ?
C5B N2B C13B 112.1(4) . . ?
N2B C1B C2B 115.7(4) . . ?
N2B C1B H1BA 108.3 . . ?
C2B C1B H1BA 108.3 . . ?
N2B C1B H1BB 108.3 . . ?
C2B C1B H1BB 108.3 . . ?
H1BA C1B H1BB 107.4 . . ?
C3B C2B C1B 110.5(4) . . ?
C3B C2B H2BA 109.6 . . ?
C1B C2B H2BA 109.6 . . ?
C3B C2B H2BB 109.6 . . ?
C1B C2B H2BB 109.6 . . ?
H2BA C2B H2BB 108.1 . . ?
C4B C3B C2B 113.7(4) . . ?
C4B C3B H3BA 108.8 . . ?
C2B C3B H3BA 108.8 . . ?
C4B C3B H3BB 108.8 . . ?
C2B C3B H3BB 108.8 . . ?
H3BA C3B H3BB 107.7 . . ?
C3B C4B H4BA 109.4 . . ?
C3B C4B H4BB 109.5 . . ?
H4BA C4B H4BB 109.5 . . ?
C3B C4B H4BC 109.4 . . ?
H4BA C4B H4BC 109.5 . . ?
H4BB C4B H4BC 109.5 . . ?
C6B C5B N2B 117.1(4) . . ?
C6B C5B H5BA 108.0 . . ?
N2B C5B H5BA 108.0 . . ?
C6B C5B H5BB 108.0 . . ?
N2B C5B H5BB 108.0 . . ?
H5BA C5B H5BB 107.3 . . ?
C5B C6B C7B 108.5(4) . . ?
C5B C6B H6BA 110.0 . . ?
C7B C6B H6BA 110.0 . . ?
C5B C6B H6BB 110.0 . . ?
C7B C6B H6BB 110.0 . . ?
H6BA C6B H6BB 108.4 . . ?
C8B C7B C6B 112.0(4) . . ?
C8B C7B H7BA 109.2 . . ?
C6B C7B H7BA 109.2 . . ?
C8B C7B H7BB 109.2 . . ?
C6B C7B H7BB 109.2 . . ?
H7BA C7B H7BB 107.9 . . ?
C7B C8B H8BA 109.5 . . ?
C7B C8B H8BB 109.5 . . ?
H8BA C8B H8BB 109.5 . . ?
C7B C8B H8BC 109.4 . . ?
H8BA C8B H8BC 109.5 . . ?
H8BB C8B H8BC 109.5 . . ?
N2B C9B C10B 114.9(4) . . ?
N2B C9B H9BA 108.6 . . ?
C10B C9B H9BA 108.6 . . ?
N2B C9B H9BB 108.6 . . ?
C10B C9B H9BB 108.6 . . ?
H9BA C9B H9BB 107.5 . . ?
C11B C10B C9B 110.4(4) . . ?
C11B C10B H10C 109.6 . . ?
C9B C10B H10C 109.6 . . ?
C11B C10B H10D 109.6 . . ?
C9B C10B H10D 109.6 . . ?
H10C C10B H10D 108.1 . . ?
C12B C11B C10B 112.1(5) . . ?
C12B C11B H11C 109.2 . . ?
C10B C11B H11C 109.2 . . ?
C12B C11B H11D 109.2 . . ?
C10B C11B H11D 109.2 . . ?
H11C C11B H11D 107.9 . . ?
C11B C12B H12D 109.4 . . ?
C11B C12B H12E 109.6 . . ?
H12D C12B H12E 109.5 . . ?
C11B C12B H12F 109.4 . . ?
H12D C12B H12F 109.5 . . ?
H12E C12B H12F 109.5 . . ?
C14B C13B N2B 115.4(4) . . ?
C14B C13B H13D 108.4 . . ?
N2B C13B H13D 108.4 . . ?
C14B C13B H13E 108.4 . . ?
N2B C13B H13E 108.4 . . ?
H13D C13B H13E 107.5 . . ?
C13B C14B C15B 111.9(4) . . ?
C13B C14B H14C 109.2 . . ?
C15B C14B H14C 109.2 . . ?
C13B C14B H14D 109.2 . . ?
C15B C14B H14D 109.2 . . ?
H14C C14B H14D 107.9 . . ?
C16B C15B C14B 112.4(5) . . ?
C16B C15B H15C 109.1 . . ?
C14B C15B H15C 109.1 . . ?
C16B C15B H15D 109.1 . . ?
C14B C15B H15D 109.1 . . ?
H15C C15B H15D 107.8 . . ?
C15B C16B H16D 109.5 . . ?
C15B C16B H16E 109.4 . . ?
H16D C16B H16E 109.5 . . ?
C15B C16B H16F 109.4 . . ?
H16D C16B H16F 109.5 . . ?
H16E C16B H16F 109.5 . . ?

loop_
_geom_bond_atom_site_label_1
_geom_bond_atom_site_label_2
_geom_bond_distance
_geom_bond_site_symmetry_2
_geom_bond_publ_flag
Mo1 N1 1.747(3) . ?
Mo1 O3 1.886(2) . ?
Mo1 O2 1.931(2) . ?
Mo1 O4 1.970(2) . ?
Mo1 O5 2.011(2) . ?
Mo1 O1 2.213(2) . ?
Mo2 O14 1.693(3) . ?
Mo2 O9 1.835(2) . ?
Mo2 O10 1.904(2) . ?
Mo2 O2 1.919(2) . ?
Mo2 O6 2.053(2) . ?
Mo2 O1 2.346(2) . ?
Mo3 O15 1.701(2) . ?
Mo3 O6 1.840(2) . ?
Mo3 O11 1.867(3) . ?
Mo3 O3 1.967(2) . ?
Mo3 O7 2.036(3) . ?
Mo3 O1 2.336(2) . ?
Mo4 O16 1.691(3) . ?
Mo4 O7 1.834(3) . ?
Mo4 O4 1.893(2) . ?
Mo4 O12 1.963(2) . ?
Mo4 O8 2.032(2) . ?
Mo4 O1 2.323(2) . ?
Mo5 O17 1.691(2) . ?
Mo5 O8 1.836(2) . ?
Mo5 O5 1.845(2) . ?
Mo5 O13 1.999(2) . ?
Mo5 O9 2.044(2) . ?
Mo5 O1 2.332(2) . ?
Mo6 O18 1.684(3) . ?
Mo6 O13 1.860(3) . ?
Mo6 O12 1.893(2) . ?
Mo6 O10 1.939(2) . ?
Mo6 O11 1.987(3) . ?
Mo6 O1 2.364(2) . ?
N1 C1 1.375(4) . ?
C1 C2 1.412(5) . ?
C1 C6 1.417(5) . ?
C2 C3 1.387(5) . ?
C2 C8 1.501(5) . ?
C3 C4 1.396(5) . ?
C3 H3 0.9500 . ?
C4 C5 1.407(5) . ?
C4 C9 1.434(5) . ?
C5 C6 1.377(5) . ?
C5 H5 0.9500 . ?
C6 C7 1.513(5) . ?
C7 H7A 0.9800 . ?
C7 H7B 0.9800 . ?
C7 H7C 0.9800 . ?
C8 H8A 0.9800 . ?
C8 H8B 0.9800 . ?
C8 H8C 0.9800 . ?
C9 C10 1.192(5) . ?
C10 C13 1.439(5) . ?
C11 N2 1.348(5) . ?
C11 C12 1.391(5) . ?
C11 C20 1.495(5) . ?
C12 C13 1.396(5) . ?
C12 H12 0.9500 . ?
C13 C14 1.386(5) . ?
C14 C15 1.384(5) . ?
C14 H14 0.9500 . ?
C15 N2 1.342(4) . ?
C15 C25 1.492(5) . ?
C16 N3 1.339(5) . ?
C16 C17 1.367(6) . ?
C16 H16 0.9500 . ?
C17 C18 1.377(6) . ?
C17 H17 0.9500 . ?
C18 C19 1.378(5) . ?
C18 H18 0.9500 . ?
C19 C20 1.375(5) . ?
C19 H19 0.9500 . ?
C20 N3 1.340(5) . ?
C21 N4 1.344(5) . ?
C21 C22 1.362(6) . ?
C21 H21 0.9500 . ?
C22 C23 1.373(5) . ?
C22 H22 0.9500 . ?
C23 C24 1.389(5) . ?
C23 H23 0.9500 . ?
C24 C25 1.383(5) . ?
C24 H24 0.9500 . ?
C25 N4 1.349(4) . ?
N5A C13A 1.513(5) . ?
N5A C5A 1.520(5) . ?
N5A C9A 1.520(6) . ?
N5A C1A 1.521(5) . ?
C1A C2A 1.511(6) . ?
C1A H1AA 0.9900 . ?
C1A H1AB 0.9900 . ?
C2A C3A 1.527(6) . ?
C2A H2AA 0.9900 . ?
C2A H2AB 0.9900 . ?
C3A C4A 1.487(7) . ?
C3A H3AA 0.9900 . ?
C3A H3AB 0.9900 . ?
C4A H4AA 0.9800 . ?
C4A H4AB 0.9800 . ?
C4A H4AC 0.9800 . ?
C5A C6A 1.514(6) . ?
C5A H5AA 0.9900 . ?
C5A H5AB 0.9900 . ?
C6A C7A 1.570(8) . ?
C6A H6AA 0.9900 . ?
C6A H6AB 0.9900 . ?
C7A C8A 1.455(8) . ?
C7A H7AA 0.9900 . ?
C7A H7AB 0.9900 . ?
C8A H8AA 0.9800 . ?
C8A H8AB 0.9800 . ?
C8A H8AC 0.9800 . ?
C9A C10A 1.517(7) . ?
C9A H9AA 0.9900 . ?
C9A H9AB 0.9900 . ?
C10A C11A 1.502(8) . ?
C10A H10A 0.9900 . ?
C10A H10B 0.9900 . ?
C11A C12A 1.526(8) . ?
C11A H11A 0.9900 . ?
C11A H11B 0.9900 . ?
C12A H12A 0.9800 . ?
C12A H12B 0.9800 . ?
C12A H12C 0.9800 . ?
C13A C14A 1.524(7) . ?
C13A H13B 0.9900 . ?
C13A H13C 0.9900 . ?
C14A C15A 1.536(8) . ?
C14A H14A 0.9900 . ?
C14A H14B 0.9900 . ?
C15A C16A 1.475(10) . ?
C15A H15A 0.9900 . ?
C15A H15B 0.9900 . ?
C16A H16A 0.9800 . ?
C16A H16B 0.9800 . ?
C16A H16C 0.9800 . ?
N2B C9B 1.493(6) . ?
N2B C1B 1.511(6) . ?
N2B C5B 1.533(6) . ?
N2B C13B 1.551(6) . ?
C1B C2B 1.541(6) . ?
C1B H1BA 0.9900 . ?
C1B H1BB 0.9900 . ?
C2B C3B 1.527(7) . ?
C2B H2BA 0.9900 . ?
C2B H2BB 0.9900 . ?
C3B C4B 1.521(7) . ?
C3B H3BA 0.9900 . ?
C3B H3BB 0.9900 . ?
C4B H4BA 0.9800 . ?
C4B H4BB 0.9800 . ?
C4B H4BC 0.9800 . ?
C5B C6B 1.503(6) . ?
C5B H5BA 0.9900 . ?
C5B H5BB 0.9900 . ?
C6B C7B 1.538(7) . ?
C6B H6BA 0.9900 . ?
C6B H6BB 0.9900 . ?
C7B C8B 1.512(6) . ?
C7B H7BA 0.9900 . ?
C7B H7BB 0.9900 . ?
C8B H8BA 0.9800 . ?
C8B H8BB 0.9800 . ?
C8B H8BC 0.9800 . ?
C9B C10B 1.525(7) . ?
C9B H9BA 0.9900 . ?
C9B H9BB 0.9900 . ?
C10B C11B 1.516(6) . ?
C10B H10C 0.9900 . ?
C10B H10D 0.9900 . ?
C11B C12B 1.487(8) . ?
C11B H11C 0.9900 . ?
C11B H11D 0.9900 . ?
C12B H12D 0.9800 . ?
C12B H12E 0.9800 . ?
C12B H12F 0.9800 . ?
C13B C14B 1.438(7) . ?
C13B H13D 0.9900 . ?
C13B H13E 0.9900 . ?
C14B C15B 1.560(7) . ?
C14B H14C 0.9900 . ?
C14B H14D 0.9900 . ?
C15B C16B 1.488(7) . ?
C15B H15C 0.9900 . ?
C15B H15D 0.9900 . ?
C16B H16D 0.9800 . ?
C16B H16E 0.9800 . ?
C16B H16F 0.9800 . ?

loop_
_geom_torsion_atom_site_label_1
_geom_torsion_atom_site_label_2
_geom_torsion_atom_site_label_3
_geom_torsion_atom_site_label_4
_geom_torsion
_geom_torsion_site_symmetry_1
_geom_torsion_site_symmetry_2
_geom_torsion_site_symmetry_3
_geom_torsion_site_symmetry_4
_geom_torsion_publ_flag
N1 Mo1 O1 Mo4 -89(3) . . . . ?
O3 Mo1 O1 Mo4 85.00(9) . . . . ?
O2 Mo1 O1 Mo4 178.72(9) . . . . ?
O4 Mo1 O1 Mo4 -6.45(8) . . . . ?
O5 Mo1 O1 Mo4 -93.20(9) . . . . ?
N1 Mo1 O1 Mo5 1(3) . . . . ?
O3 Mo1 O1 Mo5 174.98(10) . . . . ?
O2 Mo1 O1 Mo5 -91.30(9) . . . . ?
O4 Mo1 O1 Mo5 83.53(9) . . . . ?
O5 Mo1 O1 Mo5 -3.23(8) . . . . ?
N1 Mo1 O1 Mo3 -179(100) . . . . ?
O3 Mo1 O1 Mo3 -5.14(9) . . . . ?
O2 Mo1 O1 Mo3 88.58(9) . . . . ?
O4 Mo1 O1 Mo3 -96.59(9) . . . . ?
O5 Mo1 O1 Mo3 176.66(10) . . . . ?
N1 Mo1 O1 Mo2 91(3) . . . . ?
O3 Mo1 O1 Mo2 -95.34(9) . . . . ?
O2 Mo1 O1 Mo2 -1.62(8) . . . . ?
O4 Mo1 O1 Mo2 173.21(10) . . . . ?
O5 Mo1 O1 Mo2 86.46(9) . . . . ?
N1 Mo1 O1 Mo6 120(13) . . . . ?
O3 Mo1 O1 Mo6 -66(13) . . . . ?
O2 Mo1 O1 Mo6 27(13) . . . . ?
O4 Mo1 O1 Mo6 -158(13) . . . . ?
O5 Mo1 O1 Mo6 115(13) . . . . ?
O16 Mo4 O1 Mo1 112.9(12) . . . . ?
O7 Mo4 O1 Mo1 -89.15(9) . . . . ?
O4 Mo4 O1 Mo1 6.74(9) . . . . ?
O12 Mo4 O1 Mo1 179.03(10) . . . . ?
O8 Mo4 O1 Mo1 94.21(9) . . . . ?
O16 Mo4 O1 Mo5 21.8(13) . . . . ?
O7 Mo4 O1 Mo5 179.82(10) . . . . ?
O4 Mo4 O1 Mo5 -84.28(9) . . . . ?
O12 Mo4 O1 Mo5 88.01(10) . . . . ?
O8 Mo4 O1 Mo5 3.18(8) . . . . ?
O16 Mo4 O1 Mo3 -156.4(12) . . . . ?
O7 Mo4 O1 Mo3 1.62(9) . . . . ?
O4 Mo4 O1 Mo3 97.51(9) . . . . ?
O12 Mo4 O1 Mo3 -90.20(10) . . . . ?
O8 Mo4 O1 Mo3 -175.02(10) . . . . ?
O16 Mo4 O1 Mo2 -56(4) . . . . ?
O7 Mo4 O1 Mo2 102(4) . . . . ?
O4 Mo4 O1 Mo2 -162(4) . . . . ?
O12 Mo4 O1 Mo2 11(4) . . . . ?
O8 Mo4 O1 Mo2 -74(4) . . . . ?
O16 Mo4 O1 Mo6 -67.4(12) . . . . ?
O7 Mo4 O1 Mo6 90.60(9) . . . . ?
O4 Mo4 O1 Mo6 -173.51(10) . . . . ?
O12 Mo4 O1 Mo6 -1.22(9) . . . . ?
O8 Mo4 O1 Mo6 -86.04(9) . . . . ?
O17 Mo5 O1 Mo1 129.3(14) . . . . ?
O8 Mo5 O1 Mo1 -94.22(10) . . . . ?
O5 Mo5 O1 Mo1 3.51(9) . . . . ?
O13 Mo5 O1 Mo1 175.01(10) . . . . ?
O9 Mo5 O1 Mo1 92.48(9) . . . . ?
O17 Mo5 O1 Mo4 -140.0(14) . . . . ?
O8 Mo5 O1 Mo4 -3.48(9) . . . . ?
O5 Mo5 O1 Mo4 94.25(9) . . . . ?
O13 Mo5 O1 Mo4 -94.25(9) . . . . ?
O9 Mo5 O1 Mo4 -176.78(10) . . . . ?
O17 Mo5 O1 Mo3 -47(4) . . . . ?
O8 Mo5 O1 Mo3 90(3) . . . . ?
O5 Mo5 O1 Mo3 -173(3) . . . . ?
O13 Mo5 O1 Mo3 -1(3) . . . . ?
O9 Mo5 O1 Mo3 -84(3) . . . . ?
O17 Mo5 O1 Mo2 38.3(14) . . . . ?
O8 Mo5 O1 Mo2 174.85(10) . . . . ?
O5 Mo5 O1 Mo2 -87.42(9) . . . . ?
O13 Mo5 O1 Mo2 84.07(9) . . . . ?
O9 Mo5 O1 Mo2 1.55(8) . . . . ?
O17 Mo5 O1 Mo6 -50.3(14) . . . . ?
O8 Mo5 O1 Mo6 86.25(9) . . . . ?
O5 Mo5 O1 Mo6 -176.02(10) . . . . ?
O13 Mo5 O1 Mo6 -4.53(8) . . . . ?
O9 Mo5 O1 Mo6 -87.05(9) . . . . ?
O15 Mo3 O1 Mo1 59.5(17) . . . . ?
O6 Mo3 O1 Mo1 -86.75(10) . . . . ?
O11 Mo3 O1 Mo1 177.09(10) . . . . ?
O3 Mo3 O1 Mo1 5.02(8) . . . . ?
O7 Mo3 O1 Mo1 89.26(9) . . . . ?
O15 Mo3 O1 Mo4 -31.2(18) . . . . ?
O6 Mo3 O1 Mo4 -177.49(10) . . . . ?
O11 Mo3 O1 Mo4 86.35(10) . . . . ?
O3 Mo3 O1 Mo4 -85.73(9) . . . . ?
O7 Mo3 O1 Mo4 -1.48(8) . . . . ?
O15 Mo3 O1 Mo5 -124(3) . . . . ?
O6 Mo3 O1 Mo5 90(3) . . . . ?
O11 Mo3 O1 Mo5 -7(3) . . . . ?
O3 Mo3 O1 Mo5 -179(100) . . . . ?
O7 Mo3 O1 Mo5 -94(3) . . . . ?
O15 Mo3 O1 Mo2 150.5(17) . . . . ?
O6 Mo3 O1 Mo2 4.19(9) . . . . ?
O11 Mo3 O1 Mo2 -91.97(10) . . . . ?
O3 Mo3 O1 Mo2 95.96(9) . . . . ?
O7 Mo3 O1 Mo2 -179.80(10) . . . . ?
O15 Mo3 O1 Mo6 -120.9(17) . . . . ?
O6 Mo3 O1 Mo6 92.79(9) . . . . ?
O11 Mo3 O1 Mo6 -3.38(9) . . . . ?
O3 Mo3 O1 Mo6 -175.45(10) . . . . ?
O7 Mo3 O1 Mo6 -91.21(9) . . . . ?
O14 Mo2 O1 Mo1 86.2(15) . . . . ?
O9 Mo2 O1 Mo1 -92.72(10) . . . . ?
O10 Mo2 O1 Mo1 173.17(10) . . . . ?
O2 Mo2 O1 Mo1 1.65(8) . . . . ?
O6 Mo2 O1 Mo1 86.95(9) . . . . ?
O14 Mo2 O1 Mo4 -105(4) . . . . ?
O9 Mo2 O1 Mo4 76(4) . . . . ?
O10 Mo2 O1 Mo4 -18(4) . . . . ?
O2 Mo2 O1 Mo4 170(4) . . . . ?
O6 Mo2 O1 Mo4 -105(4) . . . . ?
O14 Mo2 O1 Mo5 177(100) . . . . ?
O9 Mo2 O1 Mo5 -1.70(9) . . . . ?
O10 Mo2 O1 Mo5 -95.81(9) . . . . ?
O2 Mo2 O1 Mo5 92.67(9) . . . . ?
O6 Mo2 O1 Mo5 177.97(10) . . . . ?
O14 Mo2 O1 Mo3 -4.6(16) . . . . ?
O9 Mo2 O1 Mo3 176.51(10) . . . . ?
O10 Mo2 O1 Mo3 82.40(9) . . . . ?
O2 Mo2 O1 Mo3 -89.12(9) . . . . ?
O6 Mo2 O1 Mo3 -3.82(8) . . . . ?
O14 Mo2 O1 Mo6 -93.5(15) . . . . ?
O9 Mo2 O1 Mo6 87.53(9) . . . . ?
O10 Mo2 O1 Mo6 -6.58(9) . . . . ?
O2 Mo2 O1 Mo6 -178.09(10) . . . . ?
O6 Mo2 O1 Mo6 -92.80(9) . . . . ?
O18 Mo6 O1 Mo1 28(14) . . . . ?
O13 Mo6 O1 Mo1 -114(13) . . . . ?
O12 Mo6 O1 Mo1 153(13) . . . . ?
O10 Mo6 O1 Mo1 -23(13) . . . . ?
O11 Mo6 O1 Mo1 64(13) . . . . ?
O18 Mo6 O1 Mo4 -124(3) . . . . ?
O13 Mo6 O1 Mo4 94.80(10) . . . . ?
O12 Mo6 O1 Mo4 1.27(9) . . . . ?
O10 Mo6 O1 Mo4 -173.86(10) . . . . ?
O11 Mo6 O1 Mo4 -86.93(9) . . . . ?
O18 Mo6 O1 Mo5 146(3) . . . . ?
O13 Mo6 O1 Mo5 4.83(9) . . . . ?
O12 Mo6 O1 Mo5 -88.70(10) . . . . ?
O10 Mo6 O1 Mo5 96.18(9) . . . . ?
O11 Mo6 O1 Mo5 -176.89(10) . . . . ?
O18 Mo6 O1 Mo3 -33(3) . . . . ?
O13 Mo6 O1 Mo3 -175.06(10) . . . . ?
O12 Mo6 O1 Mo3 91.40(10) . . . . ?
O10 Mo6 O1 Mo3 -83.72(9) . . . . ?
O11 Mo6 O1 Mo3 3.21(9) . . . . ?
O18 Mo6 O1 Mo2 57(3) . . . . ?
O13 Mo6 O1 Mo2 -84.85(9) . . . . ?
O12 Mo6 O1 Mo2 -178.38(10) . . . . ?
O10 Mo6 O1 Mo2 6.49(8) . . . . ?
O11 Mo6 O1 Mo2 93.42(9) . . . . ?
O14 Mo2 O2 Mo1 -177.95(13) . . . . ?
O9 Mo2 O2 Mo1 75.88(13) . . . . ?
O10 Mo2 O2 Mo1 -19.3(3) . . . . ?
O6 Mo2 O2 Mo1 -77.98(13) . . . . ?
O1 Mo2 O2 Mo1 -2.09(11) . . . . ?
N1 Mo1 O2 Mo2 -175.16(13) . . . . ?
O3 Mo1 O2 Mo2 81.06(13) . . . . ?
O4 Mo1 O2 Mo2 -10.3(3) . . . . ?
O5 Mo1 O2 Mo2 -75.47(13) . . . . ?
O1 Mo1 O2 Mo2 2.19(11) . . . . ?
N1 Mo1 O3 Mo3 -173.58(13) . . . . ?
O2 Mo1 O3 Mo3 -71.22(13) . . . . ?
O4 Mo1 O3 Mo3 84.73(13) . . . . ?
O5 Mo1 O3 Mo3 11.1(3) . . . . ?
O1 Mo1 O3 Mo3 6.71(11) . . . . ?
O15 Mo3 O3 Mo1 176.53(13) . . . . ?
O6 Mo3 O3 Mo1 71.89(13) . . . . ?
O11 Mo3 O3 Mo1 -23.1(3) . . . . ?
O7 Mo3 O3 Mo1 -82.83(13) . . . . ?
O1 Mo3 O3 Mo1 -6.47(11) . . . . ?
O16 Mo4 O4 Mo1 176.78(13) . . . . ?
O7 Mo4 O4 Mo1 69.17(13) . . . . ?
O12 Mo4 O4 Mo1 -24.2(3) . . . . ?
O8 Mo4 O4 Mo1 -84.14(12) . . . . ?
O1 Mo4 O4 Mo1 -8.26(10) . . . . ?
N1 Mo1 O4 Mo4 -174.00(13) . . . . ?
O3 Mo1 O4 Mo4 -70.71(13) . . . . ?
O2 Mo1 O4 Mo4 21.1(3) . . . . ?
O5 Mo1 O4 Mo4 86.56(13) . . . . ?
O1 Mo1 O4 Mo4 8.63(11) . . . . ?
O17 Mo5 O5 Mo1 179.56(13) . . . . ?
O8 Mo5 O5 Mo1 72.62(14) . . . . ?
O13 Mo5 O5 Mo1 -21.7(3) . . . . ?
O9 Mo5 O5 Mo1 -80.01(13) . . . . ?
O1 Mo5 O5 Mo1 -4.25(11) . . . . ?
N1 Mo1 O5 Mo5 -175.32(14) . . . . ?
O3 Mo1 O5 Mo5 0.1(3) . . . . ?
O2 Mo1 O5 Mo5 83.60(13) . . . . ?
O4 Mo1 O5 Mo5 -74.58(13) . . . . ?
O1 Mo1 O5 Mo5 4.48(11) . . . . ?
O15 Mo3 O6 Mo2 176.69(13) . . . . ?
O11 Mo3 O6 Mo2 71.73(14) . . . . ?
O3 Mo3 O6 Mo2 -80.13(13) . . . . ?
O7 Mo3 O6 Mo2 -13.8(3) . . . . ?
O1 Mo3 O6 Mo2 -5.36(12) . . . . ?
O14 Mo2 O6 Mo3 -174.62(14) . . . . ?
O9 Mo2 O6 Mo3 6.2(3) . . . . ?
O10 Mo2 O6 Mo3 -72.85(14) . . . . ?
O2 Mo2 O6 Mo3 82.48(14) . . . . ?
O1 Mo2 O6 Mo3 5.44(12) . . . . ?
O16 Mo4 O7 Mo3 175.94(13) . . . . ?
O4 Mo4 O7 Mo3 -78.00(13) . . . . ?
O12 Mo4 O7 Mo3 73.80(13) . . . . ?
O8 Mo4 O7 Mo3 5.1(3) . . . . ?
O1 Mo4 O7 Mo3 -2.08(11) . . . . ?
O15 Mo3 O7 Mo4 -179.71(14) . . . . ?
O6 Mo3 O7 Mo4 10.6(3) . . . . ?
O11 Mo3 O7 Mo4 -76.97(14) . . . . ?
O3 Mo3 O7 Mo4 78.83(13) . . . . ?
O1 Mo3 O7 Mo4 2.11(11) . . . . ?
O17 Mo5 O8 Mo4 -178.78(13) . . . . ?
O5 Mo5 O8 Mo4 -71.45(14) . . . . ?
O13 Mo5 O8 Mo4 80.15(13) . . . . ?
O9 Mo5 O8 Mo4 18.7(3) . . . . ?
O1 Mo5 O8 Mo4 4.44(11) . . . . ?
O16 Mo4 O8 Mo5 177.13(14) . . . . ?
O7 Mo4 O8 Mo5 -11.8(3) . . . . ?
O4 Mo4 O8 Mo5 73.37(14) . . . . ?
O12 Mo4 O8 Mo5 -82.16(14) . . . . ?
O1 Mo4 O8 Mo5 -4.52(12) . . . . ?
O14 Mo2 O9 Mo5 -177.76(13) . . . . ?
O10 Mo2 O9 Mo5 78.48(13) . . . . ?
O2 Mo2 O9 Mo5 -72.63(13) . . . . ?
O6 Mo2 O9 Mo5 1.5(3) . . . . ?
O1 Mo2 O9 Mo5 2.17(11) . . . . ?
O17 Mo5 O9 Mo2 -179.45(14) . . . . ?
O8 Mo5 O9 Mo2 -16.6(3) . . . . ?
O5 Mo5 O9 Mo2 75.69(14) . . . . ?
O13 Mo5 O9 Mo2 -79.95(14) . . . . ?
O1 Mo5 O9 Mo2 -2.21(11) . . . . ?
O14 Mo2 O10 Mo6 -175.05(14) . . . . ?
O9 Mo2 O10 Mo6 -68.99(14) . . . . ?
O2 Mo2 O10 Mo6 26.2(3) . . . . ?
O6 Mo2 O10 Mo6 84.58(14) . . . . ?
O1 Mo2 O10 Mo6 9.08(12) . . . . ?
O18 Mo6 O10 Mo2 172.59(15) . . . . ?
O13 Mo6 O10 Mo2 68.27(14) . . . . ?
O12 Mo6 O10 Mo2 -19.0(3) . . . . ?
O11 Mo6 O10 Mo2 -85.42(14) . . . . ?
O1 Mo6 O10 Mo2 -9.05(12) . . . . ?
O15 Mo3 O11 Mo6 -178.75(14) . . . . ?
O6 Mo3 O11 Mo6 -72.85(15) . . . . ?
O3 Mo3 O11 Mo6 20.9(3) . . . . ?
O7 Mo3 O11 Mo6 79.74(14) . . . . ?
O1 Mo3 O11 Mo6 4.53(12) . . . . ?
O18 Mo6 O11 Mo3 174.20(15) . . . . ?
O13 Mo6 O11 Mo3 -0.9(3) . . . . ?
O12 Mo6 O11 Mo3 -81.60(15) . . . . ?
O10 Mo6 O11 Mo3 72.43(14) . . . . ?
O1 Mo6 O11 Mo3 -4.52(12) . . . . ?
O18 Mo6 O12 Mo4 176.53(15) . . . . ?
O13 Mo6 O12 Mo4 -78.48(15) . . . . ?
O10 Mo6 O12 Mo4 8.3(3) . . . . ?
O11 Mo6 O12 Mo4 74.35(15) . . . . ?
O1 Mo6 O12 Mo4 -1.70(12) . . . . ?
O16 Mo4 O12 Mo6 176.99(15) . . . . ?
O7 Mo4 O12 Mo6 -76.66(15) . . . . ?
O4 Mo4 O12 Mo6 17.8(3) . . . . ?
O8 Mo4 O12 Mo6 78.26(15) . . . . ?
O1 Mo4 O12 Mo6 1.73(13) . . . . ?
O18 Mo6 O13 Mo5 174.98(14) . . . . ?
O12 Mo6 O13 Mo5 69.41(14) . . . . ?
O10 Mo6 O13 Mo5 -82.20(14) . . . . ?
O11 Mo6 O13 Mo5 -10.0(3) . . . . ?
O1 Mo6 O13 Mo5 -6.36(12) . . . . ?
O17 Mo5 O13 Mo6 -176.81(14) . . . . ?
O8 Mo5 O13 Mo6 -72.01(15) . . . . ?
O5 Mo5 O13 Mo6 24.1(3) . . . . ?
O9 Mo5 O13 Mo6 83.80(14) . . . . ?
O1 Mo5 O13 Mo6 6.49(12) . . . . ?
O3 Mo1 N1 C1 157(4) . . . . ?
O2 Mo1 N1 C1 63(4) . . . . ?
O4 Mo1 N1 C1 -111(4) . . . . ?
O5 Mo1 N1 C1 -25(4) . . . . ?
O1 Mo1 N1 C1 -29(6) . . . . ?
Mo1 N1 C1 C2 -178(100) . . . . ?
Mo1 N1 C1 C6 1(4) . . . . ?
N1 C1 C2 C3 -179.6(3) . . . . ?
C6 C1 C2 C3 0.9(5) . . . . ?
N1 C1 C2 C8 0.3(5) . . . . ?
C6 C1 C2 C8 -179.3(3) . . . . ?
C1 C2 C3 C4 -0.5(6) . . . . ?
C8 C2 C3 C4 179.6(4) . . . . ?
C2 C3 C4 C5 0.3(6) . . . . ?
C2 C3 C4 C9 -179.8(4) . . . . ?
C3 C4 C5 C6 -0.4(6) . . . . ?
C9 C4 C5 C6 179.7(4) . . . . ?
C4 C5 C6 C1 0.7(6) . . . . ?
C4 C5 C6 C7 -178.2(4) . . . . ?
N1 C1 C6 C5 179.5(4) . . . . ?
C2 C1 C6 C5 -1.0(6) . . . . ?
N1 C1 C6 C7 -1.6(5) . . . . ?
C2 C1 C6 C7 178.0(4) . . . . ?
C3 C4 C9 C10 -18(45) . . . . ?
C5 C4 C9 C10 162(100) . . . . ?
C4 C9 C10 C13 -79(48) . . . . ?
N2 C11 C12 C13 1.1(6) . . . . ?
C20 C11 C12 C13 -178.8(4) . . . . ?
C11 C12 C13 C14 -0.3(6) . . . . ?
C11 C12 C13 C10 -179.2(4) . . . . ?
C9 C10 C13 C14 -88(14) . . . . ?
C9 C10 C13 C12 91(15) . . . . ?
C12 C13 C14 C15 -1.6(6) . . . . ?
C10 C13 C14 C15 177.3(4) . . . . ?
C13 C14 C15 N2 2.9(6) . . . . ?
C13 C14 C15 C25 -177.2(3) . . . . ?
C14 C15 N2 C11 -2.1(5) . . . . ?
C25 C15 N2 C11 178.0(3) . . . . ?
C12 C11 N2 C15 0.1(5) . . . . ?
C20 C11 N2 C15 -180.0(3) . . . . ?
N3 C16 C17 C18 0.1(7) . . . . ?
C16 C17 C18 C19 1.5(8) . . . . ?
C17 C18 C19 C20 -1.6(8) . . . . ?
C18 C19 C20 N3 0.1(7) . . . . ?
C18 C19 C20 C11 -178.3(4) . . . . ?
N2 C11 C20 N3 168.2(3) . . . . ?
C12 C11 C20 N3 -11.8(6) . . . . ?
N2 C11 C20 C19 -13.3(5) . . . . ?
C12 C11 C20 C19 166.7(4) . . . . ?
C17 C16 N3 C20 -1.5(7) . . . . ?
C19 C20 N3 C16 1.5(6) . . . . ?
C11 C20 N3 C16 179.9(4) . . . . ?
N4 C21 C22 C23 -0.9(7) . . . . ?
C21 C22 C23 C24 -0.3(6) . . . . ?
C22 C23 C24 C25 1.7(6) . . . . ?
C23 C24 C25 N4 -2.1(6) . . . . ?
C23 C24 C25 C15 178.0(4) . . . . ?
N2 C15 C25 N4 -163.5(3) . . . . ?
C14 C15 C25 N4 16.6(5) . . . . ?
N2 C15 C25 C24 16.3(5) . . . . ?
C14 C15 C25 C24 -163.6(4) . . . . ?
C22 C21 N4 C25 0.6(6) . . . . ?
C24 C25 N4 C21 1.0(6) . . . . ?
C15 C25 N4 C21 -179.2(4) . . . . ?
C13A N5A C1A C2A 44.2(5) . . . . ?
C5A N5A C1A C2A -76.0(4) . . . . ?
C9A N5A C1A C2A 164.5(4) . . . . ?
N5A C1A C2A C3A 171.3(3) . . . . ?
C1A C2A C3A C4A 176.4(4) . . . . ?
C13A N5A C5A C6A 62.2(5) . . . . ?
C9A N5A C5A C6A -59.0(5) . . . . ?
C1A N5A C5A C6A -177.0(4) . . . . ?
N5A C5A C6A C7A -179.7(5) . . . . ?
C5A C6A C7A C8A 165.9(6) . . . . ?
C13A N5A C9A C10A 179.7(4) . . . . ?
C5A N5A C9A C10A -58.9(5) . . . . ?
C1A N5A C9A C10A 58.7(5) . . . . ?
N5A C9A C10A C11A -167.5(4) . . . . ?
C9A C10A C11A C12A 166.3(4) . . . . ?
C5A N5A C13A C14A 174.9(4) . . . . ?
C9A N5A C13A C14A -63.3(5) . . . . ?
C1A N5A C13A C14A 56.1(5) . . . . ?
N5A C13A C14A C15A -161.9(5) . . . . ?
C13A C14A C15A C16A 76.6(8) . . . . ?
C9B N2B C1B C2B -52.9(5) . . . . ?
C5B N2B C1B C2B -172.3(4) . . . . ?
C13B N2B C1B C2B 67.2(5) . . . . ?
N2B C1B C2B C3B -150.2(4) . . . . ?
C1B C2B C3B C4B 71.6(5) . . . . ?
C9B N2B C5B C6B 174.8(4) . . . . ?
C1B N2B C5B C6B -64.0(5) . . . . ?
C13B N2B C5B C6B 51.9(5) . . . . ?
N2B C5B C6B C7B -179.2(4) . . . . ?
C5B C6B C7B C8B 177.6(4) . . . . ?
C1B N2B C9B C10B -56.0(5) . . . . ?
C5B N2B C9B C10B 64.0(5) . . . . ?
C13B N2B C9B C10B -172.5(4) . . . . ?
N2B C9B C10B C11B -173.9(4) . . . . ?
C9B C10B C11B C12B -179.0(4) . . . . ?
C9B N2B C13B C14B -67.5(6) . . . . ?
C1B N2B C13B C14B 172.4(4) . . . . ?
C5B N2B C13B C14B 53.9(6) . . . . ?
N2B C13B C14B C15B -169.5(4) . . . . ?
C13B C14B C15B C16B 75.6(6) . . . . ?
